data_1518180
loop_
_publ_author_name
'Mantelingu, Kempegowda'
'Lin, Yingfu'
'Seidel, Daniel'

_publ_section_title
;
 Intramolecular [3 + 2]-cycloadditions of azomethine ylides derived from
 secondary amines via redox-neutral C-H functionalization.
;
_journal_issue 22
_journal_name_full 'Organic letters'
_journal_page_first 5910
_journal_page_last 5913
_journal_paper_doi 10.1021/ol502918g
_journal_volume 16
_journal_year 2014
_chemical_formula_sum 'C18 H21 Br2 N O3'
_chemical_formula_weight 459.18
_chemical_name_systematic
; 
 ? 
;
_space_group_crystal_system monoclinic
_space_group_IT_number 14
_space_group_name_Hall '-P 2yn'
_space_group_name_H-M_alt 'P 1 21/n 1'
_symmetry_space_group_name_Hall '-P 2yn'
_symmetry_space_group_name_H-M 'P 1 21/n 1'
_atom_sites_solution_hydrogens geom
_audit_creation_method SHELXL-2013
_cell_angle_alpha 90
_cell_angle_beta 104.880(3)
_cell_angle_gamma 90
_cell_formula_units_Z 4
_cell_length_a 13.264(2)
_cell_length_b 9.5605(14)
_cell_length_c 14.416(2)
_cell_measurement_reflns_used 5500
_cell_measurement_temperature 100(2)
_cell_measurement_theta_max 32.55
_cell_measurement_theta_min 2.42
_cell_volume 1766.8(4)
_computing_cell_refinement 'Bruker SAINT'
_computing_data_collection 'Bruker APEX2'
_computing_data_reduction 'Bruker SAINT'
_computing_molecular_graphics 'Bruker SHELXTL'
_computing_publication_material 'Bruker SHELXTL'
_computing_structure_refinement 'SHELXL-2013 (Sheldrick, 2013)'
_computing_structure_solution 'SHELXS-97 (Sheldrick 2008)'
_diffrn_ambient_temperature 100(2)
_diffrn_measured_fraction_theta_full 1.000
_diffrn_measured_fraction_theta_max 0.991
_diffrn_measurement_device_type 'Bruker APEX-II CCD'
_diffrn_measurement_method '\f and \w scans'
_diffrn_radiation_type MoK\a
_diffrn_radiation_wavelength 0.71073
_diffrn_reflns_av_R_equivalents 0.0407
_diffrn_reflns_av_unetI/netI 0.0388
_diffrn_reflns_Laue_measured_fraction_full 1.000
_diffrn_reflns_Laue_measured_fraction_max 0.991
_diffrn_reflns_limit_h_max 19
_diffrn_reflns_limit_h_min -19
_diffrn_reflns_limit_k_max 14
_diffrn_reflns_limit_k_min -14
_diffrn_reflns_limit_l_max 21
_diffrn_reflns_limit_l_min -21
_diffrn_reflns_number 23635
_diffrn_reflns_point_group_measured_fraction_full 1.000
_diffrn_reflns_point_group_measured_fraction_max 0.991
_diffrn_reflns_theta_full 25.242
_diffrn_reflns_theta_max 32.031
_diffrn_reflns_theta_min 1.862
_exptl_absorpt_coefficient_mu 4.605
_exptl_absorpt_correction_T_max 0.7464
_exptl_absorpt_correction_T_min 0.4589
_exptl_absorpt_correction_type multi-scan
_exptl_absorpt_process_details 'Bruker SAINT (SADABS)'
_exptl_crystal_colour colourless
_exptl_crystal_density_diffrn 1.726
_exptl_crystal_description plate
_exptl_crystal_F_000 920
_exptl_crystal_size_max 0.510
_exptl_crystal_size_mid 0.300
_exptl_crystal_size_min 0.080
_refine_diff_density_max 0.969
_refine_diff_density_min -0.571
_refine_diff_density_rms 0.099
_refine_ls_extinction_method none
_refine_ls_goodness_of_fit_ref 1.005
_refine_ls_hydrogen_treatment constr
_refine_ls_matrix_type full
_refine_ls_number_parameters 219
_refine_ls_number_reflns 6096
_refine_ls_number_restraints 0
_refine_ls_restrained_S_all 1.005
_refine_ls_R_factor_all 0.0402
_refine_ls_R_factor_gt 0.0301
_refine_ls_shift/su_max 0.002
_refine_ls_shift/su_mean 0.000
_refine_ls_structure_factor_coef Fsqd
_refine_ls_weighting_details 'w=1/[\s^2^(Fo^2^)+(0.0350P)^2^+0.9000P] where P=(Fo^2^+2Fc^2^)/3'
_refine_ls_weighting_scheme calc
_refine_ls_wR_factor_gt 0.0696
_refine_ls_wR_factor_ref 0.0731
_reflns_Friedel_coverage 0.000
_reflns_number_gt 5095
_reflns_number_total 6096
_reflns_threshold_expression 'I > 2\s(I)'
_cod_data_source_file ol502918g_si_004.cif
_cod_data_source_block mk150a_P21n
_cod_depositor_comments 'Adding full bibliography for 1518180--1518183.cif.'
_cod_original_cell_volume 1766.7(5)
_cod_database_code 1518180
_shelx_space_group_comment
; 
The symmetry employed for this shelxl refinement is uniquely defined 
by the following loop, which should always be used as a source of 
symmetry information in preference to the above space-group names. 
They are only intended as comments. 
;
_shelx_estimated_absorpt_t_min 0.202
_shelx_estimated_absorpt_t_max 0.710
_shelxl_version_number 2013-4

loop_
_space_group_symop_operation_xyz
'x, y, z'
'-x+1/2, y+1/2, -z+1/2'
'-x, -y, -z'
'x-1/2, -y-1/2, z-1/2'

loop_
_atom_site_label
_atom_site_type_symbol
_atom_site_fract_x
_atom_site_fract_y
_atom_site_fract_z
_atom_site_U_iso_or_equiv
_atom_site_adp_type
_atom_site_occupancy
_atom_site_site_symmetry_order
_atom_site_calc_flag
_atom_site_refinement_flags_posn
_atom_site_refinement_flags_adp
Br1 Br 0.51572(2) 0.63646(2) 0.11553(2) 0.01589(5) Uani 1 1 d . .
Br2 Br 0.12114(2) 0.75907(2) -0.13228(2) 0.01839(5) Uani 1 1 d . .
O1 O 0.07758(10) 0.85842(14) 0.04908(9) 0.0163(3) Uani 1 1 d . .
O2 O -0.09575(11) 0.80911(15) 0.28423(12) 0.0257(3) Uani 1 1 d . .
O3 O -0.09719(10) 0.59585(14) 0.21741(10) 0.0180(3) Uani 1 1 d . .
N1 N 0.23435(12) 0.76280(16) 0.32749(10) 0.0147(3) Uani 1 1 d . .
C1 C 0.20880(13) 0.86252(18) 0.24769(12) 0.0125(3) Uani 1 1 d . .
H1 H 0.2423 0.9547 0.2692 0.015 Uiso 1 1 calc R U
C2 C 0.08980(13) 0.87875(17) 0.22104(12) 0.0128(3) Uani 1 1 d . .
H2 H 0.0695 0.9405 0.2693 0.015 Uiso 1 1 calc R U
C3 C 0.05432(14) 0.72909(18) 0.23293(13) 0.0138(3) Uani 1 1 d . .
H3 H 0.0561 0.6742 0.1743 0.017 Uiso 1 1 calc R U
C4 C 0.14057(14) 0.67155(19) 0.31981(13) 0.0161(3) Uani 1 1 d . .
H4 H 0.1582 0.5734 0.3057 0.019 Uiso 1 1 calc R U
C5 C 0.11908(16) 0.6764(3) 0.41979(14) 0.0259(4) Uani 1 1 d . .
H5A H 0.0629 0.7439 0.4212 0.031 Uiso 1 1 calc R U
H5B H 0.0994 0.5830 0.4391 0.031 Uiso 1 1 calc R U
C6 C 0.22307(17) 0.7241(2) 0.48438(14) 0.0259(4) Uani 1 1 d . .
H6A H 0.2142 0.7654 0.5448 0.031 Uiso 1 1 calc R U
H6B H 0.2734 0.6457 0.4999 0.031 Uiso 1 1 calc R U
C7 C 0.25790(16) 0.8332(2) 0.42281(13) 0.0201(4) Uani 1 1 d . .
H7 H 0.2126 0.9179 0.4183 0.024 Uiso 1 1 calc R U
C8 C 0.37090(17) 0.8774(2) 0.45515(15) 0.0256(4) Uani 1 1 d . .
H8A H 0.4158 0.7948 0.4609 0.038 Uiso 1 1 calc R U
H8B H 0.3835 0.9242 0.5176 0.038 Uiso 1 1 calc R U
H8C H 0.3867 0.9420 0.4080 0.038 Uiso 1 1 calc R U
C9 C 0.24493(13) 0.80983(17) 0.16160(12) 0.0120(3) Uani 1 1 d . .
C10 C 0.34577(14) 0.75777(17) 0.17482(12) 0.0129(3) Uani 1 1 d . .
H10 H 0.3919 0.7553 0.2373 0.015 Uiso 1 1 calc R U
C11 C 0.37894(13) 0.70953(18) 0.09666(12) 0.0126(3) Uani 1 1 d . .
C12 C 0.31337(14) 0.70990(18) 0.00459(12) 0.0139(3) Uani 1 1 d . .
H12 H 0.3368 0.6767 -0.0484 0.017 Uiso 1 1 calc R U
C13 C 0.21289(14) 0.75996(18) -0.00800(12) 0.0132(3) Uani 1 1 d . .
C14 C 0.17767(13) 0.81200(18) 0.06911(12) 0.0128(3) Uani 1 1 d . .
C15 C 0.04992(14) 0.94172(19) 0.12218(12) 0.0162(3) Uani 1 1 d . .
H15A H -0.0270 0.9503 0.1073 0.019 Uiso 1 1 calc R U
H15B H 0.0793 1.0369 0.1218 0.019 Uiso 1 1 calc R U
C16 C -0.05414(14) 0.71992(19) 0.24799(13) 0.0153(3) Uani 1 1 d . .
C17 C -0.19805(15) 0.5659(2) 0.23568(14) 0.0199(4) Uani 1 1 d . .
H17A H -0.2394 0.5052 0.1841 0.024 Uiso 1 1 calc R U
H17B H -0.2370 0.6542 0.2357 0.024 Uiso 1 1 calc R U
C18 C -0.18295(17) 0.4939(2) 0.33099(16) 0.0255(4) Uani 1 1 d . .
H18A H -0.1410 0.4093 0.3320 0.038 Uiso 1 1 calc R U
H18B H -0.2511 0.4684 0.3407 0.038 Uiso 1 1 calc R U
H18C H -0.1469 0.5571 0.3824 0.038 Uiso 1 1 calc R U

loop_
_atom_site_aniso_label
_atom_site_aniso_U_11
_atom_site_aniso_U_22
_atom_site_aniso_U_33
_atom_site_aniso_U_23
_atom_site_aniso_U_13
_atom_site_aniso_U_12
Br1 0.01149(8) 0.02267(9) 0.01501(8) 0.00093(6) 0.00613(6) 0.00207(6)
Br2 0.01476(9) 0.02932(11) 0.01059(8) -0.00251(7) 0.00235(6) 0.00341(7)
O1 0.0139(6) 0.0231(7) 0.0126(6) 0.0007(5) 0.0047(5) 0.0057(5)
O2 0.0205(7) 0.0219(7) 0.0399(9) -0.0091(6) 0.0173(6) -0.0013(6)
O3 0.0178(6) 0.0169(6) 0.0218(6) -0.0027(5) 0.0097(5) -0.0032(5)
N1 0.0156(7) 0.0197(7) 0.0107(6) 0.0023(5) 0.0069(5) 0.0022(5)
C1 0.0141(7) 0.0143(7) 0.0106(7) -0.0001(6) 0.0059(6) 0.0004(6)
C2 0.0140(7) 0.0128(7) 0.0134(7) 0.0005(6) 0.0069(6) 0.0017(6)
C3 0.0157(8) 0.0131(7) 0.0153(7) -0.0008(6) 0.0091(6) 0.0013(6)
C4 0.0159(8) 0.0170(8) 0.0183(8) 0.0047(6) 0.0099(7) 0.0032(6)
C5 0.0238(10) 0.0405(12) 0.0175(9) 0.0097(8) 0.0129(8) 0.0023(9)
C6 0.0251(10) 0.0408(12) 0.0147(8) 0.0050(8) 0.0103(8) 0.0068(9)
C7 0.0229(9) 0.0258(9) 0.0125(8) -0.0007(7) 0.0061(7) 0.0063(7)
C8 0.0253(10) 0.0338(11) 0.0160(9) -0.0028(8) 0.0026(8) -0.0007(8)
C9 0.0146(7) 0.0112(7) 0.0118(7) 0.0006(6) 0.0064(6) -0.0014(6)
C10 0.0139(8) 0.0136(8) 0.0123(7) 0.0014(6) 0.0055(6) -0.0008(6)
C11 0.0122(7) 0.0138(7) 0.0139(7) 0.0008(6) 0.0073(6) -0.0005(6)
C12 0.0151(8) 0.0145(8) 0.0141(7) 0.0010(6) 0.0072(6) -0.0002(6)
C13 0.0139(8) 0.0168(8) 0.0094(7) 0.0006(6) 0.0036(6) -0.0008(6)
C14 0.0123(7) 0.0148(8) 0.0125(7) 0.0022(6) 0.0054(6) 0.0012(6)
C15 0.0183(8) 0.0175(8) 0.0151(8) 0.0019(6) 0.0085(7) 0.0056(6)
C16 0.0163(8) 0.0165(8) 0.0144(8) 0.0002(6) 0.0065(6) 0.0003(6)
C17 0.0161(8) 0.0223(9) 0.0233(9) -0.0022(7) 0.0088(7) -0.0031(7)
C18 0.0285(10) 0.0206(9) 0.0315(11) 0.0053(8) 0.0154(9) 0.0001(8)

loop_
_atom_type_symbol
_atom_type_description
_atom_type_scat_dispersion_real
_atom_type_scat_dispersion_imag
_atom_type_scat_source
C C 0.0033 0.0016 'International Tables Vol C Tables 4.2.6.8 and 6.1.1.4'
H H 0.0000 0.0000 'International Tables Vol C Tables 4.2.6.8 and 6.1.1.4'
N N 0.0061 0.0033 'International Tables Vol C Tables 4.2.6.8 and 6.1.1.4'
O O 0.0106 0.0060 'International Tables Vol C Tables 4.2.6.8 and 6.1.1.4'
Br Br -0.2901 2.4595 'International Tables Vol C Tables 4.2.6.8 and 6.1.1.4'

loop_
_geom_angle_atom_site_label_1
_geom_angle_atom_site_label_2
_geom_angle_atom_site_label_3
_geom_angle
C14 O1 C15 116.31(14)
C16 O3 C17 116.61(14)
C1 N1 C7 112.43(14)
C1 N1 C4 107.47(14)
C7 N1 C4 107.73(14)
N1 C1 C9 111.48(14)
N1 C1 C2 106.16(13)
C9 C1 C2 110.34(14)
N1 C1 H1 109.6
C9 C1 H1 109.6
C2 C1 H1 109.6
C15 C2 C3 115.78(15)
C15 C2 C1 111.41(14)
C3 C2 C1 101.76(13)
C15 C2 H2 109.2
C3 C2 H2 109.2
C1 C2 H2 109.2
C16 C3 C2 113.70(14)
C16 C3 C4 113.09(14)
C2 C3 C4 103.65(14)
C16 C3 H3 108.7
C2 C3 H3 108.7
C4 C3 H3 108.7
N1 C4 C5 105.22(16)
N1 C4 C3 106.07(13)
C5 C4 C3 117.77(15)
N1 C4 H4 109.1
C5 C4 H4 109.1
C3 C4 H4 109.1
C6 C5 C4 103.01(16)
C6 C5 H5A 111.2
C4 C5 H5A 111.2
C6 C5 H5B 111.2
C4 C5 H5B 111.2
H5A C5 H5B 109.1
C7 C6 C5 102.26(16)
C7 C6 H6A 111.3
C5 C6 H6A 111.3
C7 C6 H6B 111.3
C5 C6 H6B 111.3
H6A C6 H6B 109.2
N1 C7 C8 111.56(15)
N1 C7 C6 101.87(16)
C8 C7 C6 116.03(17)
N1 C7 H7 109.0
C8 C7 H7 109.0
C6 C7 H7 109.0
C7 C8 H8A 109.5
C7 C8 H8B 109.5
H8A C8 H8B 109.5
C7 C8 H8C 109.5
H8A C8 H8C 109.5
H8B C8 H8C 109.5
C10 C9 C14 119.32(15)
C10 C9 C1 119.83(15)
C14 C9 C1 120.85(15)
C11 C10 C9 120.02(16)
C11 C10 H10 120.0
C9 C10 H10 120.0
C12 C11 C10 121.58(16)
C12 C11 Br1 118.65(12)
C10 C11 Br1 119.75(13)
C13 C12 C11 118.20(16)
C13 C12 H12 120.9
C11 C12 H12 120.9
C12 C13 C14 121.62(16)
C12 C13 Br2 119.14(13)
C14 C13 Br2 119.24(13)
O1 C14 C9 123.77(15)
O1 C14 C13 116.96(15)
C9 C14 C13 119.24(16)
O1 C15 C2 112.08(14)
O1 C15 H15A 109.2
C2 C15 H15A 109.2
O1 C15 H15B 109.2
C2 C15 H15B 109.2
H15A C15 H15B 107.9
O2 C16 O3 124.37(17)
O2 C16 C3 125.44(17)
O3 C16 C3 110.17(14)
O3 C17 C18 110.02(16)
O3 C17 H17A 109.7
C18 C17 H17A 109.7
O3 C17 H17B 109.7
C18 C17 H17B 109.7
H17A C17 H17B 108.2
C17 C18 H18A 109.5
C17 C18 H18B 109.5
H18A C18 H18B 109.5
C17 C18 H18C 109.5
H18A C18 H18C 109.5
H18B C18 H18C 109.5

loop_
_geom_bond_atom_site_label_1
_geom_bond_atom_site_label_2
_geom_bond_distance
Br1 C11 1.8973(17)
Br2 C13 1.8897(17)
O1 C14 1.359(2)
O1 C15 1.442(2)
O2 C16 1.205(2)
O3 C16 1.341(2)
O3 C17 1.457(2)
N1 C1 1.465(2)
N1 C7 1.490(2)
N1 C4 1.500(2)
C1 C9 1.526(2)
C1 C2 1.533(2)
C1 H1 1.0000
C2 C15 1.512(2)
C2 C3 1.530(2)
C2 H2 1.0000
C3 C16 1.511(2)
C3 C4 1.563(3)
C3 H3 1.0000
C4 C5 1.540(3)
C4 H4 1.0000
C5 C6 1.522(3)
C5 H5A 0.9900
C5 H5B 0.9900
C6 C7 1.517(3)
C6 H6A 0.9900
C6 H6B 0.9900
C7 C8 1.511(3)
C7 H7 1.0000
C8 H8A 0.9800
C8 H8B 0.9800
C8 H8C 0.9800
C9 C10 1.394(2)
C9 C14 1.401(2)
C10 C11 1.389(2)
C10 H10 0.9500
C11 C12 1.387(2)
C12 C13 1.383(2)
C12 H12 0.9500
C13 C14 1.403(2)
C15 H15A 0.9900
C15 H15B 0.9900
C17 C18 1.503(3)
C17 H17A 0.9900
C17 H17B 0.9900
C18 H18A 0.9800
C18 H18B 0.9800
C18 H18C 0.9800

loop_
_geom_torsion_atom_site_label_1
_geom_torsion_atom_site_label_2
_geom_torsion_atom_site_label_3
_geom_torsion_atom_site_label_4
_geom_torsion
C7 N1 C1 C9 147.37(15)
C4 N1 C1 C9 -94.24(16)
C7 N1 C1 C2 -92.44(17)
C4 N1 C1 C2 25.94(17)
N1 C1 C2 C15 -162.31(14)
C9 C1 C2 C15 -41.38(19)
N1 C1 C2 C3 -38.34(16)
C9 C1 C2 C3 82.58(16)
C15 C2 C3 C16 -80.79(19)
C1 C2 C3 C16 158.24(14)
C15 C2 C3 C4 156.02(14)
C1 C2 C3 C4 35.05(15)
C1 N1 C4 C5 -128.68(15)
C7 N1 C4 C5 -7.30(19)
C1 N1 C4 C3 -3.17(17)
C7 N1 C4 C3 118.21(15)
C16 C3 C4 N1 -144.13(14)
C2 C3 C4 N1 -20.55(17)
C16 C3 C4 C5 -26.7(2)
C2 C3 C4 C5 96.87(18)
N1 C4 C5 C6 -20.2(2)
C3 C4 C5 C6 -138.07(18)
C4 C5 C6 C7 39.7(2)
C1 N1 C7 C8 -85.41(19)
C4 N1 C7 C8 156.36(16)
C1 N1 C7 C6 150.18(15)
C4 N1 C7 C6 31.95(18)
C5 C6 C7 N1 -44.19(19)
C5 C6 C7 C8 -165.56(17)
N1 C1 C9 C10 -47.8(2)
C2 C1 C9 C10 -165.50(15)
N1 C1 C9 C14 131.69(17)
C2 C1 C9 C14 14.0(2)
C14 C9 C10 C11 0.4(2)
C1 C9 C10 C11 179.92(15)
C9 C10 C11 C12 -0.9(3)
C9 C10 C11 Br1 -179.14(12)
C10 C11 C12 C13 0.0(3)
Br1 C11 C12 C13 178.31(13)
C11 C12 C13 C14 1.3(3)
C11 C12 C13 Br2 -179.04(13)
C15 O1 C14 C9 16.5(2)
C15 O1 C14 C13 -165.43(15)
C10 C9 C14 O1 178.86(16)
C1 C9 C14 O1 -0.6(3)
C10 C9 C14 C13 0.8(2)
C1 C9 C14 C13 -178.66(15)
C12 C13 C14 O1 -179.88(16)
Br2 C13 C14 O1 0.5(2)
C12 C13 C14 C9 -1.7(3)
Br2 C13 C14 C9 178.61(13)
C14 O1 C15 C2 -45.4(2)
C3 C2 C15 O1 -57.0(2)
C1 C2 C15 O1 58.66(19)
C17 O3 C16 O2 -4.1(3)
C17 O3 C16 C3 174.24(15)
C2 C3 C16 O2 -28.1(3)
C4 C3 C16 O2 89.7(2)
C2 C3 C16 O3 153.53(15)
C4 C3 C16 O3 -88.62(18)
C16 O3 C17 C18 -90.37(19)
